data_4330480
loop_
_publ_author_name
'Ai-Xia Zheng'
'Jing Si'
'Xiao-Yan Tang'
'Li-Li Miao'
'Miao Yu'
'Kai-Peng Hou'
'Fan Wang'
'Hong-Xi Li'
'Jian-Ping Lang'

_publ_contact_author_address
;         
College of Chemistry, Chemical Engineering and Materials Science 
Suzhou University, Suzhou 215123, Jiangsu, 
P. R. China
;
_publ_contact_author_email jplang@suda.edu.cn
_publ_contact_author_fax 86-512-65880089
_publ_contact_author_name 'Jian-Ping Lang'
_publ_contact_author_phone 86-512-65882865
_publ_section_title
;
 Reactions of the Cationic Zinc Thiolate Model Complex [Zn(Tab)4](PF6)2
 with N-Donor Ligands and Cobalt Dichloride
;
_journal_name_full 'Inorganic Chemistry'
_journal_page_first 10262
_journal_page_last 10273
_journal_paper_doi 10.1021/ic301191n
_journal_volume 51
_journal_year 2012
_chemical_formula_moiety 'C29 H35 N7 S2 Zn, 2(F6 P)'
_chemical_formula_sum 'C29 H35 F12 N7 P2 S2 Zn'
_chemical_formula_weight 901.07
_chemical_name_systematic
; 
 ? 
;
_space_group_IT_number 15
_symmetry_cell_setting monoclinic
_symmetry_space_group_name_Hall '-C 2yc'
_symmetry_space_group_name_H-M 'C 1 2/c 1'
_atom_sites_solution_hydrogens geom
_atom_sites_solution_primary direct
_atom_sites_solution_secondary difmap
_cell_angle_alpha 90.00
_cell_angle_beta 106.03(3)
_cell_angle_gamma 90.00
_cell_formula_units_Z 4
_cell_length_a 35.349(7)
_cell_length_b 10.044(2)
_cell_length_c 10.502(2)
_cell_measurement_reflns_used 5372
_cell_measurement_temperature 223(2)
_cell_measurement_theta_max 27.4855
_cell_measurement_theta_min 3.0355
_cell_volume 3583.7(13)
_computing_cell_refinement 'CrystalClear, Ver. 1.30 (Rigaku/MSC, 2001)'
_computing_data_collection 'CrystalClear, Ver. 1.30 (Rigaku/MSC, 2001)'
_computing_data_reduction 'CrystalStructure, Ver. 3.60 (Rigaku/MSC, 2004)'
_computing_molecular_graphics 'ORTEPII (Johnson, 1976)'
_computing_publication_material SHELXL97
_computing_structure_refinement 'SHELXL-97 (Sheldrick, 1997)'
_computing_structure_solution 'SHELXS-97 (Sheldrick, 1990)'
_diffrn_ambient_temperature 223(2)
_diffrn_measured_fraction_theta_full 0.990
_diffrn_measured_fraction_theta_max 0.990
_diffrn_measurement_device_type 'Rigaku MercuryCCD area detector'
_diffrn_measurement_method \w
_diffrn_radiation_monochromator graphite
_diffrn_radiation_source 'fine-focus sealed tube'
_diffrn_radiation_type MoK\a
_diffrn_radiation_wavelength 0.71073
_diffrn_reflns_av_R_equivalents 0.0947
_diffrn_reflns_av_sigmaI/netI 0.1218
_diffrn_reflns_limit_h_max 45
_diffrn_reflns_limit_h_min -33
_diffrn_reflns_limit_k_max 13
_diffrn_reflns_limit_k_min -9
_diffrn_reflns_limit_l_max 9
_diffrn_reflns_limit_l_min -13
_diffrn_reflns_number 10814
_diffrn_reflns_theta_full 27.45
_diffrn_reflns_theta_max 27.45
_diffrn_reflns_theta_min 3.04
_diffrn_standards_decay_% 0
_diffrn_standards_interval_count 0
_diffrn_standards_interval_time 0
_diffrn_standards_number 0
_exptl_absorpt_coefficient_mu 0.988
_exptl_absorpt_correction_T_max 0.8268
_exptl_absorpt_correction_T_min 0.8268
_exptl_absorpt_correction_type multi-scan
_exptl_absorpt_process_details 'Jacobson, R. (1998) Private communication to Rigaku Company, Tokyo, Japan.'
_exptl_crystal_colour colorless
_exptl_crystal_density_diffrn 1.670
_exptl_crystal_description block
_exptl_crystal_F_000 1832
_exptl_crystal_size_max 0.20
_exptl_crystal_size_mid 0.20
_exptl_crystal_size_min 0.20
_refine_diff_density_max 0.688
_refine_diff_density_min -0.733
_refine_diff_density_rms 0.131
_refine_ls_extinction_method none
_refine_ls_goodness_of_fit_ref 0.868
_refine_ls_hydrogen_treatment constr
_refine_ls_matrix_type full
_refine_ls_number_parameters 243
_refine_ls_number_reflns 4051
_refine_ls_number_restraints 24
_refine_ls_restrained_S_all 0.876
_refine_ls_R_factor_all 0.1369
_refine_ls_R_factor_gt 0.0818
_refine_ls_shift/su_max 0.020
_refine_ls_shift/su_mean 0.004
_refine_ls_structure_factor_coef Fsqd
_refine_ls_weighting_details 'calc w=1/[\s^2^(Fo^2^)+(0.1201P)^2^+0.0000P] where P=(Fo^2^+2Fc^2^)/3'
_refine_ls_weighting_scheme calc
_refine_ls_wR_factor_gt 0.2016
_refine_ls_wR_factor_ref 0.2325
_reflns_number_gt 1765
_reflns_number_total 4051
_reflns_threshold_expression >2sigma(I)
_cod_data_source_file ic301191n_si_002_5.cif
_cod_data_source_block 5
_cod_original_cell_volume 3583.8(12)
_cod_original_sg_symbol_H-M 'C 2/c'
_cod_database_code 4330480

loop_
_symmetry_equiv_pos_as_xyz
'x, y, z'
'-x, y, -z+1/2'
'x+1/2, y+1/2, z'
'-x+1/2, y+1/2, -z+1/2'
'-x, -y, -z'
'x, -y, z-1/2'
'-x+1/2, -y+1/2, -z'
'x+1/2, -y+1/2, z-1/2'

loop_
_atom_site_label
_atom_site_type_symbol
_atom_site_fract_x
_atom_site_fract_y
_atom_site_fract_z
_atom_site_U_iso_or_equiv
_atom_site_adp_type
_atom_site_occupancy
_atom_site_symmetry_multiplicity
_atom_site_calc_flag
_atom_site_refinement_flags
Zn1 Zn 0.5000 0.20603(10) 0.2500 0.0477(3) Uani 1 2 d S
S1 S 0.54541(4) 0.1007(2) 0.16046(16) 0.0630(5) Uani 1 1 d .
N1 N 0.69318(14) 0.1085(5) 0.6243(5) 0.0552(12) Uani 1 1 d U
N3 N 0.46271(13) 0.2689(5) 0.0475(5) 0.0488(12) Uani 1 1 d .
N4 N 0.5000 0.4164(7) 0.2500 0.0514(17) Uani 1 2 d S
P1 P 0.32049(6) 0.6196(2) -0.0330(2) 0.0708(6) Uani 1 1 d .
F1 F 0.3013(5) 0.7294(8) 0.0241(10) 0.280(7) Uani 1 1 d .
F2 F 0.3276(3) 0.5379(7) 0.0957(6) 0.210(4) Uani 1 1 d .
F3 F 0.34171(18) 0.5118(7) -0.0855(8) 0.162(3) Uani 1 1 d .
F4 F 0.31041(19) 0.7016(7) -0.1652(6) 0.139(2) Uani 1 1 d .
F5 F 0.3601(3) 0.6941(7) 0.0113(11) 0.252(6) Uani 1 1 d .
F6 F 0.28141(15) 0.5425(7) -0.0852(8) 0.162(3) Uani 1 1 d .
C1 C 0.58816(17) 0.1013(6) 0.2963(6) 0.0528(15) Uani 1 1 d .
C2 C 0.61634(19) 0.2023(7) 0.3112(7) 0.0625(17) Uani 1 1 d .
H2A H 0.6124 0.2694 0.2464 0.075 Uiso 1 1 calc R
C3 C 0.64956(19) 0.2074(7) 0.4168(7) 0.0604(16) Uani 1 1 d .
H3A H 0.6672 0.2790 0.4258 0.072 Uiso 1 1 calc R
C4 C 0.65674(16) 0.1061(6) 0.5097(6) 0.0499(14) Uani 1 1 d .
C5 C 0.63033(18) 0.0019(7) 0.4959(6) 0.0558(15) Uani 1 1 d .
H5A H 0.6353 -0.0679 0.5581 0.067 Uiso 1 1 calc R
C6 C 0.59679(17) 0.0004(7) 0.3912(6) 0.0578(16) Uani 1 1 d .
H6A H 0.5791 -0.0710 0.3834 0.069 Uiso 1 1 calc R
C7 C 0.7040(3) 0.2466(10) 0.6749(11) 0.125(4) Uani 1 1 d U
H7A H 0.7071 0.3025 0.6032 0.188 Uiso 1 1 calc R
H7B H 0.7285 0.2442 0.7450 0.188 Uiso 1 1 calc R
H7C H 0.6833 0.2825 0.7094 0.188 Uiso 1 1 calc R
C8 C 0.7259(2) 0.0502(10) 0.5868(8) 0.104(3) Uani 1 1 d U
H8A H 0.7298 0.0972 0.5107 0.157 Uiso 1 1 calc R
H8B H 0.7203 -0.0428 0.5642 0.157 Uiso 1 1 calc R
H8C H 0.7495 0.0569 0.6602 0.157 Uiso 1 1 calc R
C9 C 0.6886(2) 0.0314(11) 0.7418(8) 0.104(3) Uani 1 1 d U
H9A H 0.7129 0.0362 0.8128 0.156 Uiso 1 1 calc R
H9B H 0.6828 -0.0609 0.7168 0.156 Uiso 1 1 calc R
H9C H 0.6673 0.0691 0.7716 0.156 Uiso 1 1 calc R
N2 N 0.44006(14) 0.2171(6) -0.0647(5) 0.0565(13) Uani 1 1 d .
H2B H 0.4392 0.1325 -0.0833 0.068 Uiso 1 1 calc R
C10 C 0.41847(18) 0.3107(9) -0.1467(7) 0.070(2) Uani 1 1 d .
H10A H 0.4005 0.2962 -0.2301 0.083 Uiso 1 1 calc R
C11 C 0.42813(19) 0.4306(8) -0.0835(7) 0.0670(19) Uani 1 1 d .
H11A H 0.4185 0.5153 -0.1141 0.080 Uiso 1 1 calc R
C12 C 0.45554(17) 0.3987(7) 0.0367(6) 0.0562(16) Uani 1 1 d .
C13 C 0.47749(17) 0.4834(7) 0.1452(7) 0.0563(16) Uani 1 1 d .
C14 C 0.4768(2) 0.6227(7) 0.1406(8) 0.0690(19) Uani 1 1 d .
H14A H 0.4613 0.6684 0.0663 0.083 Uiso 1 1 calc R
C15 C 0.5000 0.6915(11) 0.2500 0.079(3) Uani 1 2 d S
H15 H 0.5000 0.7851 0.2500 0.095 Uiso 1 2 calc SR

loop_
_atom_site_aniso_label
_atom_site_aniso_U_11
_atom_site_aniso_U_22
_atom_site_aniso_U_33
_atom_site_aniso_U_23
_atom_site_aniso_U_13
_atom_site_aniso_U_12
Zn1 0.0470(5) 0.0501(6) 0.0449(6) 0.000 0.0112(4) 0.000
S1 0.0544(9) 0.0840(13) 0.0458(10) -0.0123(9) 0.0061(7) 0.0139(8)
N1 0.056(3) 0.061(3) 0.046(3) -0.002(2) 0.010(2) 0.001(2)
N3 0.047(3) 0.057(3) 0.041(3) 0.004(2) 0.010(2) -0.004(2)
N4 0.060(4) 0.050(4) 0.051(4) 0.000 0.027(4) 0.000
P1 0.0866(13) 0.0642(13) 0.0578(12) -0.0013(10) 0.0135(10) 0.0017(10)
F1 0.59(2) 0.121(6) 0.204(9) 0.039(6) 0.236(12) 0.156(10)
F2 0.409(12) 0.114(5) 0.083(4) 0.037(4) 0.028(6) 0.019(7)
F3 0.139(5) 0.127(5) 0.261(8) -0.016(6) 0.124(6) 0.022(4)
F4 0.161(5) 0.160(6) 0.087(4) 0.045(4) 0.022(4) -0.010(4)
F5 0.212(8) 0.105(6) 0.313(12) 0.038(7) -0.142(8) -0.067(6)
F6 0.073(3) 0.171(7) 0.227(8) 0.059(6) 0.015(4) -0.025(4)
C1 0.055(3) 0.061(4) 0.045(4) -0.003(3) 0.018(3) 0.012(3)
C2 0.065(4) 0.061(4) 0.055(4) 0.013(3) 0.005(3) 0.008(3)
C3 0.062(4) 0.054(4) 0.064(4) 0.004(3) 0.015(3) -0.004(3)
C4 0.045(3) 0.060(4) 0.046(4) 0.001(3) 0.014(3) 0.006(3)
C5 0.065(4) 0.051(4) 0.051(4) 0.008(3) 0.013(3) -0.001(3)
C6 0.056(4) 0.066(4) 0.052(4) 0.000(3) 0.016(3) -0.013(3)
C7 0.143(8) 0.072(5) 0.116(8) -0.020(5) -0.037(6) 0.008(5)
C8 0.063(4) 0.159(8) 0.078(5) -0.028(6) -0.003(4) 0.026(5)
C9 0.096(6) 0.140(8) 0.063(5) 0.028(5) 0.001(4) -0.017(6)
N2 0.049(3) 0.071(4) 0.049(3) 0.004(3) 0.014(2) 0.001(3)
C10 0.045(3) 0.112(7) 0.046(4) 0.017(4) 0.004(3) 0.012(4)
C11 0.066(4) 0.082(5) 0.057(4) 0.019(4) 0.024(3) 0.027(4)
C12 0.052(3) 0.072(5) 0.050(4) 0.012(3) 0.024(3) 0.010(3)
C13 0.054(4) 0.063(4) 0.058(4) 0.009(3) 0.026(3) 0.007(3)
C14 0.078(5) 0.058(4) 0.083(5) 0.013(4) 0.044(4) 0.016(4)
C15 0.091(8) 0.054(6) 0.115(10) 0.000 0.066(8) 0.000

loop_
_atom_type_symbol
_atom_type_description
_atom_type_scat_dispersion_real
_atom_type_scat_dispersion_imag
_atom_type_scat_source
C C 0.0033 0.0016 'International Tables Vol C Tables 4.2.6.8 and 6.1.1.4'
H H 0.0000 0.0000 'International Tables Vol C Tables 4.2.6.8 and 6.1.1.4'
N N 0.0061 0.0033 'International Tables Vol C Tables 4.2.6.8 and 6.1.1.4'
S S 0.1246 0.1234 'International Tables Vol C Tables 4.2.6.8 and 6.1.1.4'
Zn Zn 0.2839 1.4301 'International Tables Vol C Tables 4.2.6.8 and 6.1.1.4'
P P 0.1023 0.0942 'International Tables Vol C Tables 4.2.6.8 and 6.1.1.4'
F F 0.0171 0.0103 'International Tables Vol C Tables 4.2.6.8 and 6.1.1.4'

loop_
_geom_angle_atom_site_label_1
_geom_angle_atom_site_label_2
_geom_angle_atom_site_label_3
_geom_angle
_geom_angle_site_symmetry_1
_geom_angle_site_symmetry_3
N4 Zn1 N3 73.79(13) . 2_655
N4 Zn1 N3 73.79(13) . .
N3 Zn1 N3 147.6(3) 2_655 .
N4 Zn1 S1 117.03(5) . .
N3 Zn1 S1 102.66(12) 2_655 .
N3 Zn1 S1 91.99(13) . .
N4 Zn1 S1 117.03(5) . 2_655
N3 Zn1 S1 91.99(13) 2_655 2_655
N3 Zn1 S1 102.66(12) . 2_655
S1 Zn1 S1 125.93(11) . 2_655
C1 S1 Zn1 101.76(19) . .
C8 N1 C7 109.2(7) . .
C8 N1 C4 110.4(5) . .
C7 N1 C4 112.2(6) . .
C8 N1 C9 106.9(7) . .
C7 N1 C9 105.1(7) . .
C4 N1 C9 112.8(5) . .
C12 N3 N2 104.7(5) . .
C12 N3 Zn1 113.7(4) . .
N2 N3 Zn1 140.7(4) . .
C13 N4 C13 120.1(8) 2_655 .
C13 N4 Zn1 120.0(4) 2_655 .
C13 N4 Zn1 120.0(4) . .
F1 P1 F3 177.1(7) . .
F1 P1 F5 89.8(7) . .
F3 P1 F5 87.5(6) . .
F1 P1 F2 91.3(5) . .
F3 P1 F2 87.8(5) . .
F5 P1 F2 94.6(5) . .
F1 P1 F6 92.9(7) . .
F3 P1 F6 89.8(4) . .
F5 P1 F6 176.5(6) . .
F2 P1 F6 87.5(5) . .
F1 P1 F4 87.2(4) . .
F3 P1 F4 93.9(4) . .
F5 P1 F4 88.7(4) . .
F2 P1 F4 176.4(5) . .
F6 P1 F4 89.3(4) . .
C6 C1 C2 116.0(6) . .
C6 C1 S1 122.9(5) . .
C2 C1 S1 121.0(5) . .
C3 C2 C1 122.6(6) . .
C3 C2 H2A 118.7 . .
C1 C2 H2A 118.7 . .
C2 C3 C4 119.4(6) . .
C2 C3 H3A 120.3 . .
C4 C3 H3A 120.3 . .
C3 C4 C5 119.7(6) . .
C3 C4 N1 120.2(6) . .
C5 C4 N1 120.1(6) . .
C6 C5 C4 119.9(6) . .
C6 C5 H5A 120.0 . .
C4 C5 H5A 120.0 . .
C5 C6 C1 122.2(6) . .
C5 C6 H6A 118.9 . .
C1 C6 H6A 118.9 . .
N1 C7 H7A 109.5 . .
N1 C7 H7B 109.5 . .
H7A C7 H7B 109.5 . .
N1 C7 H7C 109.5 . .
H7A C7 H7C 109.5 . .
H7B C7 H7C 109.5 . .
N1 C8 H8A 109.5 . .
N1 C8 H8B 109.5 . .
H8A C8 H8B 109.5 . .
N1 C8 H8C 109.5 . .
H8A C8 H8C 109.5 . .
H8B C8 H8C 109.5 . .
N1 C9 H9A 109.5 . .
N1 C9 H9B 109.5 . .
H9A C9 H9B 109.5 . .
N1 C9 H9C 109.5 . .
H9A C9 H9C 109.5 . .
H9B C9 H9C 109.5 . .
N3 N2 C10 112.7(6) . .
N3 N2 H2B 123.7 . .
C10 N2 H2B 123.7 . .
N2 C10 C11 106.2(6) . .
N2 C10 H10A 126.9 . .
C11 C10 H10A 126.9 . .
C10 C11 C12 104.7(6) . .
C10 C11 H11A 127.7 . .
C12 C11 H11A 127.7 . .
N3 C12 C11 111.7(6) . .
N3 C12 C13 117.3(6) . .
C11 C12 C13 131.0(7) . .
N4 C13 C14 121.9(7) . .
N4 C13 C12 114.4(6) . .
C14 C13 C12 123.7(7) . .
C15 C14 C13 117.8(8) . .
C15 C14 H14A 121.1 . .
C13 C14 H14A 121.1 . .
C14 C15 C14 120.7(10) . 2_655
C14 C15 H15 119.7 . .
C14 C15 H15 119.7 2_655 .

loop_
_geom_bond_atom_site_label_1
_geom_bond_atom_site_label_2
_geom_bond_distance
_geom_bond_site_symmetry_2
Zn1 N4 2.113(7) .
Zn1 N3 2.261(5) 2_655
Zn1 N3 2.261(5) .
Zn1 S1 2.3267(16) .
Zn1 S1 2.3267(16) 2_655
S1 C1 1.769(6) .
N1 C8 1.444(8) .
N1 C7 1.496(10) .
N1 C4 1.501(7) .
N1 C9 1.503(9) .
N3 C12 1.328(8) .
N3 N2 1.334(7) .
N4 C13 1.347(7) 2_655
N4 C13 1.347(7) .
P1 F1 1.504(7) .
P1 F3 1.506(6) .
P1 F5 1.542(7) .
P1 F2 1.542(6) .
P1 F6 1.546(6) .
P1 F4 1.568(6) .
C1 C6 1.395(9) .
C1 C2 1.401(9) .
C2 C3 1.375(9) .
C2 H2A 0.9400 .
C3 C4 1.384(9) .
C3 H3A 0.9400 .
C4 C5 1.383(8) .
C5 C6 1.377(9) .
C5 H5A 0.9400 .
C6 H6A 0.9400 .
C7 H7A 0.9700 .
C7 H7B 0.9700 .
C7 H7C 0.9700 .
C8 H8A 0.9700 .
C8 H8B 0.9700 .
C8 H8C 0.9700 .
C9 H9A 0.9700 .
C9 H9B 0.9700 .
C9 H9C 0.9700 .
N2 C10 1.358(8) .
N2 H2B 0.8700 .
C10 C11 1.372(10) .
C10 H10A 0.9400 .
C11 C12 1.400(9) .
C11 H11A 0.9400 .
C12 C13 1.461(9) .
C13 C14 1.400(9) .
C14 C15 1.396(9) .
C14 H14A 0.9400 .
C15 C14 1.396(9) 2_655
C15 H15 0.9400 .

loop_
_geom_hbond_atom_site_label_D
_geom_hbond_atom_site_label_H
_geom_hbond_atom_site_label_A
_geom_hbond_distance_DH
_geom_hbond_distance_HA
_geom_hbond_distance_DA
_geom_hbond_angle_DHA
_geom_hbond_site_symmetry_A
C5 H5A F5 0.94 2.52 3.113(10) 121.4 2_645
C8 H8B F1 0.97 2.51 3.470(13) 171.6 2_645
C9 H9B F4 0.97 2.47 3.412(13) 162.7 2_645
C7 H7A F6 0.97 2.46 3.203(13) 133.2 2_655
C9 H9A F6 0.97 2.36 3.283(10) 158.1 3_546
N2 H2B S1 0.87 2.59 3.428(6) 163.3 5_655
